data_7009046
loop_
_publ_author_name
'Baker, Murray V.'
'Brown, David H.'
'Skelton, Brian W.'
'White, Allan H.'

_publ_section_title
;
 Group 6 metal complexes of
 1,3,5-tri(4-pentynyl)-1,3,5-triazacyclohexane
;
_journal_issue 5
_journal_name_full 'Journal of the Chemical Society, Dalton Transactions'
_journal_page_first 763
_journal_paper_doi 10.1039/a908349i
_journal_year 2000
_chemical_formula_sum 'C6 H15 Br3 Cr N3'
_chemical_formula_weight 420.92
_space_group_IT_number 62
_symmetry_cell_setting orthorhombic
_symmetry_space_group_name_Hall '-P 2ac 2n'
_symmetry_space_group_name_H-M 'P n m a'
_cell_angle_alpha 90.00000
_cell_angle_beta 90.00000
_cell_angle_gamma 90.00000
_cell_formula_units_Z 4
_cell_length_a 15.476(2)
_cell_length_b 12.1587(10)
_cell_length_c 7.0261(8)
_cell_measurement_reflns_used 5613
_cell_measurement_temperature 293
_cell_measurement_theta_max 29
_cell_measurement_theta_min 2
_cell_volume 1322.1(3)
_computing_cell_refinement 'Siemens SAINT (Siemens, 1995)'
_computing_data_collection 'Siemens SMART (Siemens, 1995)'
_computing_data_reduction 'xtal ADDREF SORTRF'
_computing_molecular_graphics xtal
_computing_publication_material 'xtal BONDLA CIFIO'
_computing_structure_refinement 'xtal CRYLSQ'
_computing_structure_solution xtal
_diffrn_ambient_temperature 293
_diffrn_measurement_device_type
;
Bruker SMART CCD diffractometer
;
_diffrn_measurement_method '\w scans'
_diffrn_radiation_detector 'CCD area detector'
_diffrn_radiation_monochromator graphite
_diffrn_radiation_source 'sealed tube'
_diffrn_radiation_type 'Mo K\a'
_diffrn_radiation_wavelength .71073
_diffrn_reflns_av_R_equivalents .031
_diffrn_reflns_av_sigmaI/netI .033
_diffrn_reflns_limit_h_max 20
_diffrn_reflns_limit_h_min 0
_diffrn_reflns_limit_k_max 15
_diffrn_reflns_limit_k_min 0
_diffrn_reflns_limit_l_max 9
_diffrn_reflns_limit_l_min 0
_diffrn_reflns_number 14359
_diffrn_reflns_theta_max 29.07
_diffrn_reflns_theta_min 2.63
_diffrn_standards_decay_% 0
_exptl_absorpt_coefficient_mu 9.90
_exptl_absorpt_correction_T_max .695
_exptl_absorpt_correction_T_min .398
_exptl_absorpt_correction_type multi-scan
_exptl_absorpt_process_details
;
 SADABS; Sheldrick, 1996
;
_exptl_crystal_colour purple
_exptl_crystal_density_diffrn 2.115
_exptl_crystal_description bar
_exptl_crystal_F_000 804
_exptl_crystal_size_max .35
_exptl_crystal_size_mid .30
_exptl_crystal_size_min .20
_refine_diff_density_max 1.132
_refine_diff_density_min -1.27
_refine_ls_abs_structure_details none
_refine_ls_extinction_coef 1462(213)
_refine_ls_extinction_expression 'Eq22 p292 "Cryst. Comp." Munksgaard 1970'
_refine_ls_extinction_method Zachariasen
_refine_ls_goodness_of_fit_all 1.489
_refine_ls_goodness_of_fit_ref 1.585
_refine_ls_hydrogen_treatment noref
_refine_ls_matrix_type full
_refine_ls_number_constraints 0
_refine_ls_number_parameters 68
_refine_ls_number_reflns 1449
_refine_ls_number_restraints 0
_refine_ls_R_factor_all .04
_refine_ls_R_factor_gt .031
_refine_ls_shift/su_max .044
_refine_ls_shift/su_mean .004
_refine_ls_structure_factor_coef F
_refine_ls_weighting_scheme calc
_refine_ls_wR_factor_all .045
_refine_ls_wR_factor_ref .044
_reflns_d_resolution_high .731
_reflns_d_resolution_low 7.726
_reflns_limit_h_max 20
_reflns_limit_h_min 0
_reflns_limit_k_max 15
_reflns_limit_k_min 0
_reflns_limit_l_max 9
_reflns_limit_l_min 0
_reflns_number_gt 1449
_reflns_number_total 1745
_reflns_threshold_expression 'F    > 4.00 sig(F   )'
_cod_data_source_file a908349i.txt
_cod_data_source_block dbcrb
_cod_original_sg_symbol_Hall -p_2ac_2n
_cod_original_sg_symbol_H-M p_n_m_a
_cod_original_formula_sum 'C6 H15 Br3 Cr1 N3'
_cod_database_code 7009046

loop_
_symmetry_equiv_pos_as_xyz
+x,+y,+z
1/2-x,-y,1/2+z
1/2+x,1/2-y,1/2-z
-x,1/2+y,-z
-x,-y,-z
1/2+x,+y,1/2-z
1/2-x,1/2+y,1/2+z
+x,1/2-y,+z

loop_
_atom_site_label
_atom_site_fract_x
_atom_site_fract_y
_atom_site_fract_z
_atom_site_U_iso_or_equiv
_atom_site_adp_type
_atom_site_calc_flag
_atom_site_calc_attached_atom
_atom_site_occupancy
_atom_site_disorder_assembly
_atom_site_disorder_group
Cr .63407(5) .25000 -.01184(10) .0256(4) Uani ? ? 1.00000 ? ?
Br1 .58893(3) .40336(3) -.21229(5) .0476(3) Uani ? ? 1.00000 ? ?
Br2 .78741(3) .25000 -.08983(9) .0510(4) Uani ? ? 1.00000 ? ?
N1 .5211(2) .25000 .1550(6) .033(2) Uani ? ? 1.00000 ? ?
C1 .4306(4) .25000 .0970(10) .065(4) Uani ? ? 1.00000 ? ?
C2 .5489(2) .3490(3) .2610(5) .0377(19) Uani ? ? 1.00000 ? ?
N3 .64251(19) .3440(2) .2395(4) .0325(15) Uani ? ? 1.00000 ? ?
C3 .6865(4) .4496(4) .2756(6) .062(3) Uani ? ? 1.00000 ? ?
C4 .6769(3) .25000 .3487(7) .036(3) Uani ? ? 1.00000 ? ?
H1a .39404 .25000 .19772 .10200 Uiso ? ? 1.00000 ? ?
H1b .42126 .18561 .01796 .10200 Uiso ? ? 1.00000 ? ?
H2a .52589 .41380 .20650 .04700 Uiso ? ? 1.00000 ? ?
H2b .53219 .34471 .39168 .04700 Uiso ? ? 1.00000 ? ?
H3a .67676 .47408 .40395 .08800 Uiso ? ? 1.00000 ? ?
H3b .66242 .50645 .19261 .08800 Uiso ? ? 1.00000 ? ?
H3c .74612 .44520 .25240 .08800 Uiso ? ? 1.00000 ? ?
H4a .65445 .25000 .47663 .05800 Uiso ? ? 1.00000 ? ?
H4b .73720 .25000 .35184 .05800 Uiso ? ? 1.00000 ? ?

loop_
_atom_site_aniso_label
_atom_site_aniso_U_11
_atom_site_aniso_U_22
_atom_site_aniso_U_33
_atom_site_aniso_U_12
_atom_site_aniso_U_13
_atom_site_aniso_U_23
Cr .0267(4) .0245(3) .0256(4) .00000 .0020(3) .00000
Br1 .0683(3) .0379(2) .0367(3) .01452(17) .00167(18) .00685(14)
Br2 .0335(3) .0579(4) .0614(4) .00000 .0146(3) .00000
N1 .024(2) .043(2) .032(2) .00000 -.0004(17) .00000
C1 .025(3) .106(5) .064(4) .00000 -.002(3) .00000
C2 .041(2) .0390(18) .0333(18) .0115(16) .0059(16) -.0018(14)
N3 .0375(16) .0271(14) .0329(14) -.0057(12) -.0005(12) -.0045(11)
C3 .089(3) .044(2) .052(2) -.031(2) .002(2) -.012(2)
C4 .034(3) .044(3) .032(2) .00000 -.008(2) .00000

loop_
_atom_type_symbol
_atom_type_description
_atom_type_oxidation_number
_atom_type_number_in_cell
_atom_type_scat_dispersion_real
_atom_type_scat_dispersion_imag
_atom_type_scat_source
C ? 0 24 .002 .002 'Int Tables Vol IV Tables 2.2B and 2.3.1'
H ? 0 60 0 0 'Int Tables Vol IV Tables 2.2B and 2.3.1'
Br ? 0 12 -.374 2.456 'Int Tables Vol IV Tables 2.2B and 2.3.1'
Cr ? 0 4 .284 .624 'Int Tables Vol IV Tables 2.2B and 2.3.1'
N ? 0 12 .004 .003 'Int Tables Vol IV Tables 2.2B and 2.3.1'

loop_
_diffrn_attenuator_code
_diffrn_attenuator_scale
? ?

loop_
_geom_angle_atom_site_label_1
_geom_angle_atom_site_label_2
_geom_angle_atom_site_label_3
_geom_angle_site_symmetry_1
_geom_angle_site_symmetry_2
_geom_angle_site_symmetry_3
_geom_angle
_geom_angle_publ_flag
Br1 Cr Br2 . . . 98.58(2) ?
Br1 Cr N1 . . . 94.80(7) ?
Br1 Cr N3 . . . 94.98(7) ?
Br1 Cr Br1 . . 8 99.73(3) ?
Br1 Cr N3 . . 8 156.39(8) ?
Br2 Cr N1 . . . 159.16(11) ?
Br2 Cr N3 . . . 97.36(9) ?
Br2 Cr Br1 . . 8 98.58(2) ?
Br2 Cr N3 . . 8 97.36(9) ?
N1 Cr N3 . . . 65.47(12) ?
N1 Cr Br1 . . 8 94.80(7) ?
N1 Cr N3 . . 8 65.47(12) ?
N3 Cr Br1 . . 8 156.39(8) ?
N3 Cr N3 . . 8 65.71(11) ?
Br1 Cr N3 8 . 8 94.98(7) ?
Cr N1 C1 . . . 130.0(4) ?
Cr N1 C2 . . . 92.3(2) ?
Cr N1 C2 . . 8 92.3(2) ?
C1 N1 C2 . . . 114.8(3) ?
C1 N1 C2 . . 8 114.8(3) ?
C2 N1 C2 . . 8 108.9(3) ?
N1 C1 H1a . . . 112.5(6) ?
N1 C1 H1b . . . 107.6(4) ?
N1 C1 H1b . . 8 107.6(4) ?
H1a C1 H1b . . . 110.7(4) ?
H1a C1 H1b . . 8 110.7(4) ?
H1b C1 H1b . . 8 107.5(7) ?
N1 C2 N3 . . . 101.7(3) ?
N1 C2 H2a . . . 111.4(3) ?
N1 C2 H2b . . . 111.2(3) ?
N3 C2 H2a . . . 111.5(3) ?
N3 C2 H2b . . . 111.5(3) ?
H2a C2 H2b . . . 109.5(3) ?
Cr N3 C2 . . . 92.74(19) ?
Cr N3 C3 . . . 130.2(2) ?
Cr N3 C4 . . . 92.1(2) ?
C2 N3 C3 . . . 113.9(3) ?
C2 N3 C4 . . . 109.6(3) ?
C3 N3 C4 . . . 114.7(3) ?
N3 C3 H3a . . . 111.0(4) ?
N3 C3 H3b . . . 109.6(4) ?
N3 C3 H3c . . . 112.0(4) ?
H3a C3 H3b . . . 106.2(5) ?
H3a C3 H3c . . . 109.6(5) ?
H3b C3 H3c . . . 108.1(5) ?
N3 C4 H4a . . . 110.8(3) ?
N3 C4 H4b . . . 111.9(3) ?
N3 C4 N3 . . 8 101.6(3) ?
H4a C4 H4b . . . 109.7(5) ?
H4a C4 N3 . . 8 110.8(3) ?
H4b C4 N3 . . 8 111.9(3) ?

loop_
_geom_bond_atom_site_label_1
_geom_bond_atom_site_label_2
_geom_bond_site_symmetry_1
_geom_bond_site_symmetry_2
_geom_bond_distance
_geom_bond_publ_flag
Cr Br1 . . 2.4390(6) ?
Cr Br2 . . 2.4355(9) ?
Cr N1 . . 2.104(4) ?
Cr N3 . . 2.108(3) ?
Cr Br1 . 8 2.4390(6) ?
Cr N3 . 8 2.108(3) ?
N1 C1 . . 1.459(7) ?
N1 C2 . . 1.479(4) ?
N1 C2 . 8 1.479(4) ?
C1 H1a . . .906(7) ?
C1 H1b . . .971(4) ?
C1 H1b . 8 .971(4) ?
C2 N3 . . 1.458(5) ?
C2 H2a . . .945(4) ?
C2 H2b . . .955(3) ?
N3 C3 . . 1.475(6) ?
N3 C4 . . 1.476(4) ?
C3 H3a . . .962(4) ?
C3 H3b . . .979(5) ?
C3 H3c . . .938(6) ?
C4 H4a . . .964(5) ?
C4 H4b . . .934(5) ?

loop_
_geom_contact_atom_site_label_1
_geom_contact_atom_site_label_2
_geom_contact_distance
_geom_contact_site_symmetry_1
_geom_contact_site_symmetry_2
_geom_contact_publ_flag
Cr C2 2.620(4) . . ?
Cr C2 2.620(4) . 8 ?
Cr C4 2.618(5) . . ?
Br1 Br1 3.7294(6) . 8 ?
Br1 Br2 3.6949(7) . . ?
Br1 N1 3.352(3) . . ?
Br1 C2 3.447(3) . . ?
Br1 N3 3.359(3) . . ?
Br1 H2a 2.8463(5) . '5 665' ?
Br1 H2a 3.1026(5) . . ?
Br1 H2b 3.0037(5) . '1 554' ?
Br1 H3a 3.1396(5) . '1 554' ?
Br1 H3c 3.1572(5) . '2 664' ?
Br1 H4a 3.0467(4) . '1 554' ?
Br2 N3 3.419(3) . 8 ?
Br2 N3 3.419(3) . . ?
Br2 H4b 3.1991(7) . . ?
N1 N3 2.278(4) . . ?
N1 N3 2.278(4) . 8 ?
N1 C4 2.768(6) . . ?
N1 H1a 1.990(4) . . ?
N1 H1b 1.982(4) . . ?
N1 H1b 1.982(4) . 8 ?
N1 H2a 2.0256(8) . . ?
N1 H2a 2.0256(8) . 8 ?
N1 H2b 2.030(3) . 8 ?
N1 H2b 2.030(3) . . ?
C1 C2 2.475(7) . 8 ?
C1 C2 2.475(7) . . ?
C1 H2a 2.595(4) . . ?
C1 H2a 2.595(4) . 8 ?
C2 C2 2.408(5) . 8 ?
C2 N3 2.763(5) . 8 ?
C2 C3 2.459(7) . . ?
C2 C4 2.398(6) . . ?
C2 H1b 2.644(4) . 8 ?
C2 H2b 2.541(4) . 8 ?
C2 H3a 2.691(4) . . ?
C2 H3b 2.643(4) . . ?
C2 H4a 2.533(4) . . ?
N3 N3 2.287(4) . 8 ?
N3 H2a 2.008(3) . . ?
N3 H2b 2.015(3) . . ?
N3 H3a 2.029(3) . . ?
N3 H3b 2.026(3) . . ?
N3 H3c 2.023(3) . . ?
N3 H4a 2.029(3) . . ?
N3 H4b 2.019(3) . . ?
C3 C4 2.485(5) . . ?
C3 H2a 2.570(6) . . ?
C3 H4b 2.606(5) . . ?
C4 H2b 2.536(5) . 8 ?
C4 H2b 2.536(5) . . ?
C4 H3c 2.691(2) . . ?
C4 H3c 2.691(2) . 8 ?
H1a H1b 1.54453(12) . 8 ?
H1a H1b 1.54453(12) . . ?
H1b H1b 1.56580(13) . 8 ?
H2a H2b 1.55178(13) . . ?
H2a H3b 2.3964(2) . . ?
H2b H2b 2.30310(19) . 8 ?
H2b H4a 2.2940(2) . . ?
H3a H3b 1.55212(16) . . ?
H3a H3c 1.55219(13) . . ?
H3b H3c 1.55208(14) . . ?
H4a H4b 1.55202(15) . . ?

loop_
_geom_hbond_atom_site_label_D
_geom_hbond_atom_site_label_H
_geom_hbond_atom_site_label_A
_geom_hbond_site_symmetry_D
_geom_hbond_site_symmetry_H
_geom_hbond_site_symmetry_A
_geom_hbond_distance_DH
_geom_hbond_distance_HA
_geom_hbond_distance_DA
_geom_hbond_angle_DHA
_geom_hbond_publ_flag
? ? ? ? ? ? ? ? ? ? ?

loop_
_geom_torsion_atom_site_label_1
_geom_torsion_atom_site_label_2
_geom_torsion_atom_site_label_3
_geom_torsion_atom_site_label_4
_geom_torsion_site_symmetry_1
_geom_torsion_site_symmetry_2
_geom_torsion_site_symmetry_3
_geom_torsion_site_symmetry_4
_geom_torsion
_geom_torsion_publ_flag
? ? ? ? ? ? ? ? ? ?
